data_7110095
loop_
_publ_author_name
'Chang-Cang Huang'
'Jian-Jun Liu'
'Yong Chen'
'Mei-Jin Lin'

_publ_section_title
;
 An electron-deficient metallocavitand with an unusual selectivity towards
 substituted benzene derivatives during co-crystallizations
;
_journal_name_full Chem.Commun.
_journal_page_first 11512
_journal_paper_doi 10.1039/c3cc46022c
_journal_volume 49
_journal_year 2013
_chemical_formula_moiety 'C128 H96 Cl8 N24 O24 S8 Zn8, C6 I H5, 19(C4 H9 N O)'
_chemical_formula_sum 'C210 H272 Cl8 I N43 O43 S8 Zn8'
_chemical_formula_weight 5276.65
_chemical_name_systematic
; 
 ? 
;
_space_group_IT_number 50
_symmetry_cell_setting orthorhombic
_symmetry_space_group_name_Hall '-P 2ab 2b'
_symmetry_space_group_name_H-M 'P b a n :2'
_atom_sites_solution_hydrogens geom
_atom_sites_solution_primary direct
_atom_sites_solution_secondary difmap
_audit_creation_method SHELXL-97
_cell_angle_alpha 90.00
_cell_angle_beta 90.00
_cell_angle_gamma 90.00
_cell_formula_units_Z 2
_cell_length_a 19.433(4)
_cell_length_b 31.567(6)
_cell_length_c 18.475(4)
_cell_measurement_temperature 113(2)
_cell_measurement_theta_max 27.4855
_cell_measurement_theta_min 3.0581
_cell_volume 11333(4)
_computing_cell_refinement 'CrystalClear (Rigaku Inc., 2007)'
_computing_data_collection 'CrystalClear (Rigaku Inc., 2007)'
_computing_data_reduction 'CrystalClear (Rigaku Inc., 2007)'
_computing_molecular_graphics 'ORTEX (P.McArdle, 1995)'
_computing_publication_material 'SHELXL-97/2 (Sheldrick,1997)'
_computing_structure_refinement 'SHELXL-97 (Sheldrick, 1997)'
_computing_structure_solution 'SHELXS-97 (Sheldrick, 1990)'
_diffrn_ambient_temperature 113(2)
_diffrn_detector_area_resol_mean 28.5714
_diffrn_measured_fraction_theta_full 0.987
_diffrn_measured_fraction_theta_max 0.987
_diffrn_measurement_device_type 'Saturn724+ CCD'
_diffrn_measurement_method '\w scans at fixed \c = 45\%'
_diffrn_radiation_monochromator graphite
_diffrn_radiation_source 'fine-focus sealed tube'
_diffrn_radiation_type MoK\a
_diffrn_radiation_wavelength 0.71073
_diffrn_reflns_av_R_equivalents 0.1638
_diffrn_reflns_av_sigmaI/netI 0.1058
_diffrn_reflns_limit_h_max 24
_diffrn_reflns_limit_h_min -24
_diffrn_reflns_limit_k_max 40
_diffrn_reflns_limit_k_min -41
_diffrn_reflns_limit_l_max 19
_diffrn_reflns_limit_l_min -23
_diffrn_reflns_number 83020
_diffrn_reflns_theta_full 27.53
_diffrn_reflns_theta_max 27.53
_diffrn_reflns_theta_min 3.06
_exptl_absorpt_coefficient_mu 1.220
_exptl_absorpt_correction_T_max 1.0000
_exptl_absorpt_correction_T_min 0.6485
_exptl_absorpt_correction_type multi-scan
_exptl_absorpt_process_details 'CrystalClear (Rigaku Inc., 2007)'
_exptl_crystal_colour Colourless
_exptl_crystal_density_diffrn 1.546
_exptl_crystal_density_method 'not measured'
_exptl_crystal_description Block
_exptl_crystal_F_000 5468
_exptl_crystal_size_max 0.28
_exptl_crystal_size_mid 0.18
_exptl_crystal_size_min 0.14
_platon_squeeze_details
;
SQUEEZE removed 19 disordered DMA molecules per formula unit. 
This value calculated based upon volume/count_electrons analysis.
;
_refine_diff_density_max 2.364
_refine_diff_density_min -3.303
_refine_diff_density_rms 0.231
_refine_ls_extinction_method none
_refine_ls_goodness_of_fit_ref 1.230
_refine_ls_hydrogen_treatment constr
_refine_ls_matrix_type full
_refine_ls_number_parameters 462
_refine_ls_number_reflns 12898
_refine_ls_number_restraints 7
_refine_ls_restrained_S_all 1.257
_refine_ls_R_factor_all 0.1973
_refine_ls_R_factor_gt 0.1538
_refine_ls_shift/su_max 0.010
_refine_ls_shift/su_mean 0.001
_refine_ls_structure_factor_coef Fsqd
_refine_ls_weighting_details 'calc w=1/[\s^2^(Fo^2^)+(0.2000P)^2^+0.0000P] where P=(Fo^2^+2Fc^2^)/3'
_refine_ls_weighting_scheme calc
_refine_ls_wR_factor_gt 0.3839
_refine_ls_wR_factor_ref 0.4154
_reflns_number_gt 7310
_reflns_number_total 12898
_reflns_threshold_expression >2sigma(I)
_cod_data_source_file c3cc46022c.txt
_cod_data_source_block complex1-PhI(919056)
_cod_depositor_comments
;
The following automatic conversions were performed:

'_exptl_absorpt_correction_type' value 'multi-Scan' changed to
'multi-scan' according to the built-in table from CIF Core dictionary
named 'cif_core.dic' version 2.4.1 from 2010-06-29.

Automatic conversion script
Id: cif_fix_values 1891 2012-01-12 08:04:46Z andrius 
;
_cod_original_sg_symbol_H-M Pban
_cod_database_code 7110095

loop_
_symmetry_equiv_pos_as_xyz
'x, y, z'
'-x+1/2, -y+1/2, z'
'x, -y+1/2, -z'
'-x+1/2, y, -z'
'-x, -y, -z'
'x-1/2, y-1/2, -z'
'-x, y-1/2, z'
'x-1/2, -y, z'

loop_
_atom_site_label
_atom_site_type_symbol
_atom_site_fract_x
_atom_site_fract_y
_atom_site_fract_z
_atom_site_U_iso_or_equiv
_atom_site_adp_type
_atom_site_occupancy
_atom_site_symmetry_multiplicity
_atom_site_calc_flag
_atom_site_refinement_flags
Zn1 Zn 0.2500 0.2500 0.15811(10) 0.0567(4) Uani 1 2 d S
Zn2 Zn 0.02497(5) 0.25273(3) 0.27674(6) 0.0454(3) Uani 1 1 d .
Zn3 Zn -0.10814(8) 0.2500 0.5000 0.0482(4) Uani 1 2 d S
Cl1 Cl 0.43289(15) 0.02457(9) 0.30955(18) 0.0708(7) Uani 1 1 d .
Cl2 Cl 0.07931(16) 0.47801(10) 0.7100(2) 0.0777(8) Uani 1 1 d .
S1 S 0.18835(13) 0.30380(8) 0.10408(14) 0.0535(6) Uani 1 1 d .
S2 S -0.15997(12) 0.20150(7) 0.42475(13) 0.0485(5) Uani 1 1 d .
O1 O 0.2052(4) 0.1468(2) 0.3030(4) 0.0593(17) Uani 1 1 d .
O2 O 0.1004(4) 0.2120(2) 0.3132(5) 0.0660(19) Uani 1 1 d .
O3 O -0.0265(4) 0.2993(2) 0.2188(4) 0.0614(18) Uani 1 1 d .
O4 O 0.0317(4) 0.3576(2) 0.4600(4) 0.0591(17) Uani 1 1 d .
O5 O 0.0436(4) 0.2968(2) 0.3565(4) 0.0636(18) Uani 1 1 d .
O6 O -0.0211(4) 0.2034(2) 0.2177(4) 0.0657(19) Uani 1 1 d .
N1 N 0.1679(4) 0.2408(2) 0.2226(4) 0.0446(16) Uani 1 1 d .
N2 N 0.1069(3) 0.2664(2) 0.2064(4) 0.0404(15) Uani 1 1 d .
N3 N 0.0625(3) 0.3238(2) 0.1412(4) 0.0360(13) Uani 1 1 d .
H3A H 0.0730 0.3430 0.1085 0.043 Uiso 1 1 calc R
N4 N -0.0456(5) 0.2638(3) 0.4131(5) 0.059(2) Uani 1 1 d .
N5 N -0.0519(3) 0.23808(18) 0.3572(3) 0.0306(12) Uani 1 1 d .
N6 N -0.1086(3) 0.1802(2) 0.2958(3) 0.0342(13) Uani 1 1 d .
H6A H -0.1456 0.1643 0.3001 0.041 Uiso 1 1 calc R
C9 C 0.1153(6) 0.2932(3) 0.1573(7) 0.066(3) Uani 1 1 d .
C23 C 0.0173(5) 0.3180(3) 0.4753(6) 0.052(2) Uani 1 1 d .
H23A H -0.0258 0.3167 0.5038 0.062 Uiso 1 1 calc R
H23B H 0.0547 0.3058 0.5051 0.062 Uiso 1 1 calc R
C10 C -0.0027(5) 0.3266(3) 0.1707(5) 0.047(2) Uani 1 1 d .
C25 C -0.0957(4) 0.2106(3) 0.3586(4) 0.0409(17) Uani 1 1 d .
C4 C 0.2625(4) 0.1225(3) 0.3108(5) 0.046(2) Uani 1 1 d .
C24 C 0.0095(4) 0.2934(2) 0.4103(4) 0.0372(16) Uani 1 1 d .
C6 C 0.2998(7) 0.0471(4) 0.3121(8) 0.082(4) Uani 1 1 d .
H6 H 0.2890 0.0178 0.3163 0.098 Uiso 1 1 calc R
C2 C 0.3845(4) 0.1060(3) 0.3115(5) 0.0421(18) Uani 1 1 d .
H2 H 0.4314 0.1141 0.3067 0.051 Uiso 1 1 calc R
C5 C 0.2444(6) 0.0797(5) 0.3056(10) 0.096(5) Uani 1 1 d .
H5 H 0.1979 0.0716 0.2981 0.115 Uiso 1 1 calc R
C7 C 0.2259(6) 0.1889(4) 0.2958(7) 0.069(3) Uani 1 1 d .
H7A H 0.2605 0.1919 0.2568 0.083 Uiso 1 1 calc R
H7B H 0.2457 0.1996 0.3416 0.083 Uiso 1 1 calc R
C26 C -0.0755(6) 0.1744(3) 0.2405(6) 0.060(3) Uani 1 1 d .
C3 C 0.3371(6) 0.1372(4) 0.3175(7) 0.074(3) Uani 1 1 d .
H3 H 0.3493 0.1660 0.3252 0.089 Uiso 1 1 calc R
C8 C 0.1548(4) 0.2142(2) 0.2754(4) 0.0398(17) Uani 1 1 d .
C1 C 0.3687(6) 0.0613(3) 0.3119(6) 0.061(3) Uani 1 1 d .
C20 C 0.0418(5) 0.3863(3) 0.5215(6) 0.055(2) Uani 1 1 d .
C27 C -0.0812(6) 0.1389(3) 0.1884(5) 0.056(2) Uani 1 1 d .
C11 C -0.0414(5) 0.3663(3) 0.1554(5) 0.049(2) Uani 1 1 d .
C21 C 0.0426(5) 0.3702(3) 0.5954(5) 0.051(2) Uani 1 1 d .
H21 H 0.0352 0.3411 0.6063 0.061 Uiso 1 1 calc R
C32 C -0.1045(6) 0.0995(3) 0.2171(5) 0.055(2) Uani 1 1 d .
H32 H -0.1105 0.0950 0.2675 0.066 Uiso 1 1 calc R
C16 C -0.1156(5) 0.3603(4) 0.1489(6) 0.063(3) Uani 1 1 d .
H16 H -0.1378 0.3338 0.1556 0.076 Uiso 1 1 calc R
C19 C 0.0502(5) 0.4312(3) 0.5141(4) 0.047(2) Uani 1 1 d .
H19 H 0.0465 0.4420 0.4663 0.056 Uiso 1 1 calc R
C12 C -0.0070(6) 0.4069(4) 0.1473(6) 0.060(2) Uani 1 1 d .
H12 H 0.0412 0.4102 0.1531 0.072 Uiso 1 1 calc R
C17 C 0.0639(5) 0.4404(3) 0.6290(6) 0.055(2) Uani 1 1 d .
C22 C 0.0552(6) 0.4005(3) 0.6493(6) 0.063(3) Uani 1 1 d .
H22 H 0.0573 0.3927 0.6989 0.075 Uiso 1 1 calc R
C18 C 0.0620(6) 0.4584(3) 0.5635(6) 0.058(2) Uani 1 1 d .
H18 H 0.0687 0.4877 0.5549 0.069 Uiso 1 1 calc R
C28 C -0.0770(7) 0.1475(4) 0.1145(6) 0.072(3) Uani 1 1 d .
H28 H -0.0652 0.1754 0.0994 0.086 Uiso 1 1 calc R
C14 C -0.1293(9) 0.4330(5) 0.1205(8) 0.088(4) Uani 1 1 d .
H14 H -0.1595 0.4552 0.1062 0.106 Uiso 1 1 calc R
C15 C -0.1514(6) 0.3984(5) 0.1313(6) 0.071(3) Uani 1 1 d .
H15 H -0.2000 0.3957 0.1277 0.085 Uiso 1 1 calc R
C31 C -0.1165(11) 0.0712(7) 0.1713(8) 0.130(7) Uiso 1 1 d D
H31 H -0.1298 0.0445 0.1907 0.156 Uiso 1 1 calc R
C30 C -0.1131(9) 0.0732(5) 0.0949(7) 0.087(4) Uani 1 1 d D
H30 H -0.1247 0.0492 0.0665 0.105 Uiso 1 1 calc R
C29 C -0.0906(11) 0.1144(6) 0.0583(10) 0.115(6) Uani 1 1 d .
H29 H -0.0860 0.1184 0.0076 0.138 Uiso 1 1 calc R
C13 C -0.0518(12) 0.4418(5) 0.1297(11) 0.125(7) Uani 1 1 d .
H13 H -0.0340 0.4696 0.1239 0.150 Uiso 1 1 calc R
I1 I 0.2500 0.10434(11) 0.5000 0.0618(8) Uiso 0.30 2 d SPD
I2 I 0.2500 0.17595(13) 0.5000 0.0544(10) Uiso 0.20 2 d SPD
C33 C 0.2500 0.1709(3) 0.5000 1.1(6) Uiso 0.50 2 d SPD
C34 C 0.3039(13) 0.1947(8) 0.4732(19) 0.9(4) Uiso 0.50 1 d PD
C35 C 0.3108(7) 0.2381(6) 0.4694(11) 0.055(4) Uiso 0.50 1 d PD
C36 C 0.2500 0.2500 0.5000 0.060(5) Uiso 1 4 d SD

loop_
_atom_site_aniso_label
_atom_site_aniso_U_11
_atom_site_aniso_U_22
_atom_site_aniso_U_33
_atom_site_aniso_U_23
_atom_site_aniso_U_13
_atom_site_aniso_U_12
Zn1 0.0540(9) 0.0564(9) 0.0597(9) 0.000 0.000 0.0004(7)
Zn2 0.0485(6) 0.0426(5) 0.0452(5) 0.0024(4) 0.0024(4) -0.0011(4)
Zn3 0.0518(8) 0.0488(8) 0.0442(7) -0.0006(6) 0.000 0.000
Cl1 0.0685(16) 0.0666(15) 0.0772(19) -0.0003(13) -0.0066(14) 0.0063(13)
Cl2 0.0753(18) 0.0742(17) 0.084(2) -0.0094(15) -0.0087(15) 0.0050(14)
S1 0.0533(13) 0.0556(13) 0.0517(13) 0.0053(10) 0.0043(11) 0.0008(10)
S2 0.0493(12) 0.0529(12) 0.0432(11) -0.0005(9) 0.0021(9) -0.0067(10)
O1 0.062(4) 0.054(4) 0.062(4) 0.009(3) -0.005(3) 0.004(3)
O2 0.067(4) 0.056(4) 0.074(5) 0.011(3) 0.002(4) 0.001(3)
O3 0.068(4) 0.061(4) 0.055(4) -0.001(3) 0.003(3) 0.015(3)
O4 0.072(4) 0.046(3) 0.060(4) 0.001(3) -0.009(4) -0.005(3)
O5 0.062(4) 0.065(4) 0.064(5) 0.003(3) -0.001(4) -0.002(3)
O6 0.074(5) 0.065(4) 0.057(4) -0.003(3) 0.011(4) -0.017(4)
N1 0.047(4) 0.042(4) 0.045(4) 0.004(3) -0.008(3) 0.001(3)
N2 0.035(3) 0.048(4) 0.039(4) 0.000(3) 0.007(3) 0.004(3)
N3 0.035(3) 0.040(3) 0.033(3) 0.006(2) 0.004(3) -0.004(3)
N4 0.062(5) 0.059(5) 0.055(5) 0.001(4) 0.004(4) 0.003(4)
N5 0.033(3) 0.030(3) 0.028(3) 0.002(2) 0.000(2) -0.009(2)
N6 0.033(3) 0.039(3) 0.030(3) -0.002(2) 0.002(3) -0.009(3)
C9 0.077(7) 0.059(6) 0.061(6) 0.000(5) 0.000(5) -0.005(5)
C23 0.044(5) 0.049(5) 0.063(6) -0.004(4) -0.007(4) 0.000(4)
C10 0.048(5) 0.051(5) 0.043(5) 0.017(4) 0.010(4) -0.007(4)
C25 0.041(4) 0.043(4) 0.038(4) 0.006(3) 0.009(3) 0.008(3)
C4 0.027(4) 0.055(5) 0.058(5) 0.013(4) 0.001(3) 0.000(3)
C24 0.034(4) 0.044(4) 0.033(4) -0.001(3) -0.004(3) 0.004(3)
C6 0.074(8) 0.057(6) 0.113(12) 0.015(7) -0.007(7) 0.000(6)
C2 0.038(4) 0.043(4) 0.045(5) 0.003(3) -0.004(3) -0.002(3)
C5 0.037(5) 0.087(9) 0.164(16) 0.031(9) -0.014(7) -0.012(5)
C7 0.064(6) 0.076(7) 0.068(7) 0.001(6) -0.003(6) -0.003(6)
C26 0.077(7) 0.059(6) 0.044(5) -0.007(4) -0.004(5) 0.012(5)
C3 0.068(7) 0.084(8) 0.071(8) 0.008(6) 0.005(6) 0.002(6)
C8 0.039(4) 0.042(4) 0.039(4) 0.004(3) -0.003(3) 0.007(3)
C1 0.060(6) 0.068(6) 0.053(6) 0.005(5) -0.004(5) 0.009(5)
C20 0.047(5) 0.058(5) 0.059(6) 0.010(4) 0.005(4) 0.003(4)
C27 0.072(6) 0.056(5) 0.040(5) 0.007(4) 0.002(4) 0.000(5)
C11 0.053(5) 0.058(5) 0.037(4) 0.006(4) -0.004(4) 0.012(4)
C21 0.049(5) 0.060(5) 0.044(5) 0.006(4) -0.006(4) 0.000(4)
C32 0.074(6) 0.052(5) 0.038(4) 0.002(4) -0.002(4) 0.009(5)
C16 0.050(5) 0.089(7) 0.052(6) 0.011(5) 0.015(5) 0.019(5)
C19 0.058(5) 0.053(5) 0.029(4) 0.001(3) 0.000(3) -0.003(4)
C12 0.060(6) 0.077(7) 0.044(5) -0.002(5) -0.001(4) 0.005(5)
C17 0.040(5) 0.054(5) 0.069(7) -0.003(4) 0.001(4) 0.001(4)
C22 0.081(7) 0.054(5) 0.054(6) -0.002(4) 0.000(5) 0.004(5)
C18 0.061(6) 0.048(5) 0.064(6) -0.001(4) 0.014(5) -0.001(4)
C28 0.093(9) 0.076(7) 0.048(6) 0.003(5) 0.001(6) -0.005(6)
C14 0.108(12) 0.086(9) 0.071(9) 0.021(7) 0.002(8) 0.005(8)
C15 0.049(6) 0.123(11) 0.040(5) 0.003(6) -0.008(4) 0.018(6)
C30 0.115(11) 0.088(9) 0.059(7) -0.008(6) 0.005(7) -0.033(8)
C29 0.162(17) 0.108(12) 0.074(10) -0.016(9) -0.010(10) -0.012(12)
C13 0.174(19) 0.077(9) 0.125(15) 0.008(9) 0.075(14) -0.001(10)

loop_
_atom_type_symbol
_atom_type_description
_atom_type_scat_dispersion_real
_atom_type_scat_dispersion_imag
_atom_type_scat_source
C C 0.0033 0.0016 'International Tables Vol C Tables 4.2.6.8 and 6.1.1.4'
Cl Cl 0.1484 0.1585 'International Tables Vol C Tables 4.2.6.8 and 6.1.1.4'
N N 0.0061 0.0033 'International Tables Vol C Tables 4.2.6.8 and 6.1.1.4'
O O 0.0106 0.0060 'International Tables Vol C Tables 4.2.6.8 and 6.1.1.4'
S S 0.1246 0.1234 'International Tables Vol C Tables 4.2.6.8 and 6.1.1.4'
Zn Zn 0.2839 1.4301 'International Tables Vol C Tables 4.2.6.8 and 6.1.1.4'
I I -0.4742 1.8119 'International Tables Vol C Tables 4.2.6.8 and 6.1.1.4'
H H 0.0000 0.0000 'International Tables Vol C Tables 4.2.6.8 and 6.1.1.4'

loop_
_geom_angle_atom_site_label_1
_geom_angle_atom_site_label_2
_geom_angle_atom_site_label_3
_geom_angle
_geom_angle_site_symmetry_1
_geom_angle_site_symmetry_3
N1 Zn1 N1 107.4(4) 2 .
N1 Zn1 S1 87.2(2) 2 2
N1 Zn1 S1 124.2(2) . 2
N1 Zn1 S1 124.2(2) 2 .
N1 Zn1 S1 87.2(2) . .
S1 Zn1 S1 128.69(15) 2 .
O5 Zn2 O2 93.6(3) . .
O5 Zn2 O3 88.5(3) . .
O2 Zn2 O3 162.3(3) . .
O5 Zn2 N2 99.8(3) . .
O2 Zn2 N2 78.0(3) . .
O3 Zn2 N2 84.3(3) . .
O5 Zn2 O6 161.3(3) . .
O2 Zn2 O6 90.6(3) . .
O3 Zn2 O6 93.0(3) . .
N2 Zn2 O6 98.9(3) . .
O5 Zn2 N5 76.9(3) . .
O2 Zn2 N5 97.6(3) . .
O3 Zn2 N5 100.0(3) . .
N2 Zn2 N5 174.5(3) . .
O6 Zn2 N5 84.5(3) . .
N4 Zn3 N4 107.6(5) 3_556 .
N4 Zn3 S2 126.1(2) 3_556 .
N4 Zn3 S2 85.9(3) . .
N4 Zn3 S2 85.9(3) 3_556 3_556
N4 Zn3 S2 126.1(2) . 3_556
S2 Zn3 S2 128.05(14) . 3_556
C9 S1 Zn1 92.2(4) . .
C25 S2 Zn3 90.0(3) . .
C4 O1 C7 108.1(8) . .
C8 O2 Zn2 112.1(6) . .
C10 O3 Zn2 129.8(6) . .
C23 O4 C20 116.8(8) . .
C24 O5 Zn2 115.8(6) . .
C26 O6 Zn2 128.5(6) . .
C8 N1 N2 110.4(7) . .
C8 N1 Zn1 133.4(6) . .
N2 N1 Zn1 116.1(5) . .
C9 N2 N1 114.7(8) . .
C9 N2 Zn2 133.3(7) . .
N1 N2 Zn2 111.9(5) . .
C10 N3 C9 128.0(7) . .
C10 N3 H3A 116.0 . .
C9 N3 H3A 116.0 . .
N5 N4 C24 116.5(8) . .
N5 N4 Zn3 115.2(6) . .
C24 N4 Zn3 127.7(6) . .
C25 N5 N4 119.2(7) . .
C25 N5 Zn2 130.7(5) . .
N4 N5 Zn2 110.1(5) . .
C26 N6 C25 130.1(8) . .
C26 N6 H6A 115.0 . .
C25 N6 H6A 115.0 . .
N2 C9 N3 120.7(10) . .
N2 C9 S1 129.6(9) . .
N3 C9 S1 109.5(7) . .
O4 C23 C24 110.9(9) . .
O4 C23 H23A 109.5 . .
C24 C23 H23A 109.5 . .
O4 C23 H23B 109.5 . .
C24 C23 H23B 109.5 . .
H23A C23 H23B 108.1 . .
O3 C10 N3 122.9(8) . .
O3 C10 C11 120.0(8) . .
N3 C10 C11 116.3(7) . .
N5 C25 N6 123.2(7) . .
N5 C25 S2 128.6(7) . .
N6 C25 S2 107.9(5) . .
O1 C4 C5 109.4(8) . .
O1 C4 C3 127.9(9) . .
C5 C4 C3 122.5(9) . .
O5 C24 N4 120.3(8) . .
O5 C24 C23 125.8(8) . .
N4 C24 C23 113.8(8) . .
C1 C6 C5 117.7(11) . .
C1 C6 H6 121.2 . .
C5 C6 H6 121.2 . .
C3 C2 C1 124.5(9) . .
C3 C2 H2 117.7 . .
C1 C2 H2 117.7 . .
C4 C5 C6 118.5(9) . .
C4 C5 H5 120.7 . .
C6 C5 H5 120.7 . .
O1 C7 C8 104.1(8) . .
O1 C7 H7A 110.9 . .
C8 C7 H7A 110.9 . .
O1 C7 H7B 110.9 . .
C8 C7 H7B 110.9 . .
H7A C7 H7B 109.0 . .
N6 C26 O6 122.0(9) . .
N6 C26 C27 128.1(10) . .
O6 C26 C27 110.0(9) . .
C2 C3 C4 114.8(11) . .
C2 C3 H3 122.6 . .
C4 C3 H3 122.6 . .
O2 C8 N1 127.4(8) . .
O2 C8 C7 123.2(8) . .
N1 C8 C7 108.6(8) . .
C6 C1 C2 120.8(9) . .
C6 C1 Cl1 118.5(9) . .
C2 C1 Cl1 120.7(8) . .
C19 C20 C21 115.8(9) . .
C19 C20 O4 123.6(8) . .
C21 C20 O4 120.7(8) . .
C28 C27 C32 123.6(10) . .
C28 C27 C26 118.9(10) . .
C32 C27 C26 116.3(9) . .
C12 C11 C16 124.1(9) . .
C12 C11 C10 122.0(9) . .
C16 C11 C10 113.9(9) . .
C22 C21 C20 115.3(9) . .
C22 C21 H21 122.4 . .
C20 C21 H21 122.4 . .
C31 C32 C27 115.5(12) . .
C31 C32 H32 122.2 . .
C27 C32 H32 122.2 . .
C15 C16 C11 113.0(11) . .
C15 C16 H16 123.5 . .
C11 C16 H16 123.5 . .
C18 C19 C20 128.2(9) . .
C18 C19 H19 115.9 . .
C20 C19 H19 115.9 . .
C13 C12 C11 114.8(12) . .
C13 C12 H12 122.6 . .
C11 C12 H12 122.6 . .
C22 C17 C18 131.0(11) . .
C22 C17 Cl2 112.6(9) . .
C18 C17 Cl2 116.4(8) . .
C17 C22 C21 118.1(10) . .
C17 C22 H22 121.0 . .
C21 C22 H22 121.0 . .
C19 C18 C17 111.6(9) . .
C19 C18 H18 124.2 . .
C17 C18 H18 124.2 . .
C27 C28 C29 122.1(12) . .
C27 C28 H28 118.9 . .
C29 C28 H28 118.9 . .
C15 C14 C13 119.9(14) . .
C15 C14 H14 120.1 . .
C13 C14 H14 120.1 . .
C14 C15 C16 129.5(13) . .
C14 C15 H15 115.2 . .
C16 C15 H15 115.2 . .
C32 C31 C30 129.3(19) . .
C32 C31 H31 115.4 . .
C30 C31 H31 115.4 . .
C31 C30 C29 119.5(15) . .
C31 C30 H30 120.2 . .
C29 C30 H30 120.2 . .
C28 C29 C30 109.7(13) . .
C28 C29 H29 125.1 . .
C30 C29 H29 125.1 . .
C12 C13 C14 118.6(14) . .
C12 C13 H13 120.7 . .
C14 C13 H13 120.7 . .
C33 I1 I2 0.0 . .
C34 I2 C34 126(3) . 4_556
C34 I2 I1 117.0(13) . .
C34 I2 I1 117.0(13) 4_556 .
C34 I2 C36 63.0(13) . .
C34 I2 C36 63.0(13) 4_556 .
I1 I2 C36 180.0 . .
C34 I2 C35 29.3(12) . .
C34 I2 C35 96.7(15) 4_556 .
I1 I2 C35 146.3(3) . .
C36 I2 C35 33.7(3) . .
C34 I2 C35 96.7(15) . 4_556
C34 I2 C35 29.3(12) 4_556 4_556
I1 I2 C35 146.3(3) . 4_556
C36 I2 C35 33.7(3) . 4_556
C35 I2 C35 67.4(5) . 4_556
C34 C33 C34 114(3) . 4_556
C34 C33 I1 123.0(14) . .
C34 C33 I1 123.0(14) 4_556 .
I2 C34 C35 123(2) . .
I2 C34 C33 6.0(4) . .
C35 C34 C33 129(2) . .
C35 C35 C36 60.1(9) 3_556 .
C35 C35 C34 120(2) 3_556 .
C36 C35 C34 99.7(19) . .
C35 C35 I2 105.1(17) 3_556 .
C36 C35 I2 72.2(7) . .
C34 C35 I2 27.4(12) . .
C35 C36 C35 131.0(18) 4_556 3_556
C35 C36 C35 148.1(17) 4_556 .
C35 C36 C35 59.7(17) 3_556 .
C35 C36 C35 59.7(17) 4_556 2
C35 C36 C35 148.1(17) 3_556 2
C35 C36 C35 131.0(18) . 2
C35 C36 I2 74.0(9) 4_556 .
C35 C36 I2 106.0(9) 3_556 .
C35 C36 I2 74.0(9) . .
C35 C36 I2 106.0(9) 2 .
C35 C36 I2 106.0(9) 4_556 2
C35 C36 I2 74.0(9) 3_556 2
C35 C36 I2 106.0(9) . 2
C35 C36 I2 74.0(9) 2 2
I2 C36 I2 180.0 . 2

loop_
_geom_bond_atom_site_label_1
_geom_bond_atom_site_label_2
_geom_bond_distance
_geom_bond_site_symmetry_2
Zn1 N1 2.013(8) 2
Zn1 N1 2.013(8) .
Zn1 S1 2.306(3) 2
Zn1 S1 2.306(3) .
Zn2 O5 2.059(8) .
Zn2 O2 2.063(7) .
Zn2 O3 2.076(7) .
Zn2 N2 2.101(7) .
Zn2 O6 2.101(7) .
Zn2 N5 2.157(6) .
Zn3 N4 2.060(9) 3_556
Zn3 N4 2.060(9) .
Zn3 S2 2.300(2) .
Zn3 S2 2.300(2) 3_556
Cl1 C1 1.703(11) .
Cl2 C17 1.933(11) .
S1 C9 1.759(12) .
S2 C25 1.771(8) .
O1 C4 1.361(11) .
O1 C7 1.393(13) .
O2 C8 1.270(11) .
O3 C10 1.322(11) .
O4 C23 1.313(11) .
O4 C20 1.468(13) .
O5 C24 1.200(11) .
O6 C26 1.460(13) .
N1 C8 1.310(11) .
N1 N2 1.466(10) .
N2 C9 1.252(13) .
N3 C10 1.382(11) .
N3 C9 1.439(13) .
N3 H3A 0.8800 .
N4 N5 1.319(11) .
N4 C24 1.422(12) .
N5 C25 1.215(10) .
N6 C26 1.220(12) .
N6 C25 1.527(10) .
N6 H6A 0.8800 .
C23 C24 1.437(13) .
C23 H23A 0.9900 .
C23 H23B 0.9900 .
C10 C11 1.488(12) .
C4 C5 1.398(17) .
C4 C3 1.527(15) .
C6 C1 1.413(16) .
C6 C5 1.495(18) .
C6 H6 0.9500 .
C2 C3 1.352(15) .
C2 C1 1.443(14) .
C2 H2 0.9500 .
C5 H5 0.9500 .
C7 C8 1.641(14) .
C7 H7A 0.9900 .
C7 H7B 0.9900 .
C26 C27 1.482(14) .
C3 H3 0.9500 .
C20 C19 1.432(13) .
C20 C21 1.457(14) .
C27 C28 1.394(14) .
C27 C32 1.426(14) .
C11 C12 1.452(15) .
C11 C16 1.460(14) .
C21 C22 1.403(14) .
C21 H21 0.9500 .
C32 C31 1.25(2) .
C32 H32 0.9500 .
C16 C15 1.427(16) .
C16 H16 0.9500 .
C19 C18 1.273(13) .
C19 H19 0.9500 .
C12 C13 1.44(2) .
C12 H12 0.9500 .
C17 C22 1.325(14) .
C17 C18 1.337(15) .
C22 H22 0.9500 .
C18 H18 0.9500 .
C28 C29 1.497(19) .
C28 H28 0.9500 .
C14 C15 1.192(18) .
C14 C13 1.54(3) .
C14 H14 0.9500 .
C15 H15 0.9500 .
C31 C30 1.415(10) .
C31 H31 0.9500 .
C30 C29 1.53(2) .
C30 H30 0.9500 .
C29 H29 0.9500 .
C13 H13 0.9500 .
I1 C33 2.100(10) .
I1 I2 2.261(5) .
I2 C34 1.300(13) .
I2 C34 1.300(13) 4_556
I2 C36 2.337(4) .
I2 C35 2.36(2) .
I2 C35 2.36(2) 4_556
C33 C34 1.381(10) .
C33 C34 1.381(10) 4_556
C34 C35 1.380(10) .
C35 C35 1.36(4) 3_556
C35 C36 1.363(9) .
C36 C35 1.363(9) 4_556
C36 C35 1.363(9) 3_556
C36 C35 1.363(9) 2
C36 I2 2.337(4) 2

loop_
_geom_torsion_atom_site_label_1
_geom_torsion_atom_site_label_2
_geom_torsion_atom_site_label_3
_geom_torsion_atom_site_label_4
_geom_torsion
_geom_torsion_site_symmetry_1
_geom_torsion_site_symmetry_4
N1 Zn1 S1 C9 -112.4(5) 2 .
N1 Zn1 S1 C9 -3.2(4) . .
S1 Zn1 S1 C9 129.7(4) 2 .
N4 Zn3 S2 C25 -101.1(4) 3_556 .
N4 Zn3 S2 C25 7.8(4) . .
S2 Zn3 S2 C25 141.7(3) 3_556 .
O5 Zn2 O2 C8 -101.6(7) . .
O3 Zn2 O2 C8 -5.0(14) . .
N2 Zn2 O2 C8 -2.3(6) . .
O6 Zn2 O2 C8 96.6(7) . .
N5 Zn2 O2 C8 -178.9(6) . .
O5 Zn2 O3 C10 89.6(8) . .
O2 Zn2 O3 C10 -7.7(15) . .
N2 Zn2 O3 C10 -10.4(8) . .
O6 Zn2 O3 C10 -109.0(8) . .
N5 Zn2 O3 C10 166.1(8) . .
O2 Zn2 O5 C24 -92.4(7) . .
O3 Zn2 O5 C24 105.2(7) . .
N2 Zn2 O5 C24 -170.9(7) . .
O6 Zn2 O5 C24 10.2(14) . .
N5 Zn2 O5 C24 4.6(6) . .
O5 Zn2 O6 C26 -11.5(15) . .
O2 Zn2 O6 C26 91.6(8) . .
O3 Zn2 O6 C26 -105.7(8) . .
N2 Zn2 O6 C26 169.6(8) . .
N5 Zn2 O6 C26 -6.0(8) . .
N1 Zn1 N1 C8 -54.8(8) 2 .
S1 Zn1 N1 C8 43.8(9) 2 .
S1 Zn1 N1 C8 -179.8(8) . .
N1 Zn1 N1 N2 129.9(6) 2 .
S1 Zn1 N1 N2 -131.4(5) 2 .
S1 Zn1 N1 N2 4.9(5) . .
C8 N1 N2 C9 178.8(8) . .
Zn1 N1 N2 C9 -4.9(10) . .
C8 N1 N2 Zn2 2.7(8) . .
Zn1 N1 N2 Zn2 179.0(3) . .
O5 Zn2 N2 C9 -83.8(10) . .
O2 Zn2 N2 C9 -175.4(10) . .
O3 Zn2 N2 C9 3.8(10) . .
O6 Zn2 N2 C9 95.9(10) . .
N5 Zn2 N2 C9 -137(2) . .
O5 Zn2 N2 N1 91.4(5) . .
O2 Zn2 N2 N1 -0.3(5) . .
O3 Zn2 N2 N1 178.9(5) . .
O6 Zn2 N2 N1 -89.0(5) . .
N5 Zn2 N2 N1 38(3) . .
N4 Zn3 N4 N5 118.2(7) 3_556 .
S2 Zn3 N4 N5 -8.4(6) . .
S2 Zn3 N4 N5 -143.9(5) 3_556 .
N4 Zn3 N4 C24 -52.3(7) 3_556 .
S2 Zn3 N4 C24 -178.9(8) . .
S2 Zn3 N4 C24 45.6(9) 3_556 .
C24 N4 N5 C25 176.0(7) . .
Zn3 N4 N5 C25 4.4(10) . .
C24 N4 N5 Zn2 -2.0(9) . .
Zn3 N4 N5 Zn2 -173.6(3) . .
O5 Zn2 N5 C25 -178.8(8) . .
O2 Zn2 N5 C25 -86.8(7) . .
O3 Zn2 N5 C25 95.1(7) . .
N2 Zn2 N5 C25 -125(2) . .
O6 Zn2 N5 C25 3.0(7) . .
O5 Zn2 N5 N4 -1.1(6) . .
O2 Zn2 N5 N4 90.9(6) . .
O3 Zn2 N5 N4 -87.2(6) . .
N2 Zn2 N5 N4 53(3) . .
O6 Zn2 N5 N4 -179.2(6) . .
N1 N2 C9 N3 -173.0(8) . .
Zn2 N2 C9 N3 2.0(16) . .
N1 N2 C9 S1 1.4(14) . .
Zn2 N2 C9 S1 176.5(5) . .
C10 N3 C9 N2 -4.8(16) . .
C10 N3 C9 S1 179.7(7) . .
Zn1 S1 C9 N2 2.0(11) . .
Zn1 S1 C9 N3 176.9(7) . .
C20 O4 C23 C24 -179.4(7) . .
Zn2 O3 C10 N3 11.3(14) . .
Zn2 O3 C10 C11 -158.2(7) . .
C9 N3 C10 O3 -2.0(15) . .
C9 N3 C10 C11 167.9(9) . .
N4 N5 C25 N6 178.2(7) . .
Zn2 N5 C25 N6 -4.3(12) . .
N4 N5 C25 S2 5.4(12) . .
Zn2 N5 C25 S2 -177.1(4) . .
C26 N6 C25 N5 9.1(14) . .
C26 N6 C25 S2 -176.8(8) . .
Zn3 S2 C25 N5 -10.2(8) . .
Zn3 S2 C25 N6 176.1(5) . .
C7 O1 C4 C5 -169.9(12) . .
C7 O1 C4 C3 4.9(14) . .
Zn2 O5 C24 N4 -7.4(11) . .
Zn2 O5 C24 C23 174.2(7) . .
N5 N4 C24 O5 6.4(12) . .
Zn3 N4 C24 O5 176.8(7) . .
N5 N4 C24 C23 -175.0(8) . .
Zn3 N4 C24 C23 -4.6(11) . .
O4 C23 C24 O5 38.8(13) . .
O4 C23 C24 N4 -139.7(8) . .
O1 C4 C5 C6 179.5(13) . .
C3 C4 C5 C6 4(2) . .
C1 C6 C5 C4 -10(2) . .
C4 O1 C7 C8 172.3(8) . .
C25 N6 C26 O6 -12.5(15) . .
C25 N6 C26 C27 166.2(9) . .
Zn2 O6 C26 N6 11.6(14) . .
Zn2 O6 C26 C27 -167.3(7) . .
C1 C2 C3 C4 -10.9(16) . .
O1 C4 C3 C2 -168.5(10) . .
C5 C4 C3 C2 5.6(18) . .
Zn2 O2 C8 N1 5.5(12) . .
Zn2 O2 C8 C7 174.2(7) . .
N2 N1 C8 O2 -5.7(12) . .
Zn1 N1 C8 O2 178.9(7) . .
N2 N1 C8 C7 -175.7(7) . .
Zn1 N1 C8 C7 8.9(11) . .
O1 C7 C8 O2 53.7(12) . .
O1 C7 C8 N1 -135.7(9) . .
C5 C6 C1 C2 5(2) . .
C5 C6 C1 Cl1 -173.1(12) . .
C3 C2 C1 C6 5.9(17) . .
C3 C2 C1 Cl1 -176.0(9) . .
C23 O4 C20 C19 -172.8(9) . .
C23 O4 C20 C21 6.2(13) . .
N6 C26 C27 C28 139.4(12) . .
O6 C26 C27 C28 -41.9(14) . .
N6 C26 C27 C32 -28.4(16) . .
O6 C26 C27 C32 150.4(9) . .
O3 C10 C11 C12 137.4(10) . .
N3 C10 C11 C12 -32.8(13) . .
O3 C10 C11 C16 -43.1(13) . .
N3 C10 C11 C16 146.7(9) . .
C19 C20 C21 C22 -3.2(13) . .
O4 C20 C21 C22 177.8(9) . .
C28 C27 C32 C31 5.2(19) . .
C26 C27 C32 C31 172.3(14) . .
C12 C11 C16 C15 1.9(14) . .
C10 C11 C16 C15 -177.6(9) . .
C21 C20 C19 C18 4.2(16) . .
O4 C20 C19 C18 -176.8(10) . .
C16 C11 C12 C13 -1.9(16) . .
C10 C11 C12 C13 177.6(11) . .
C18 C17 C22 C21 1.2(18) . .
Cl2 C17 C22 C21 179.1(8) . .
C20 C21 C22 C17 1.0(14) . .
C20 C19 C18 C17 -2.2(16) . .
C22 C17 C18 C19 -0.7(18) . .
Cl2 C17 C18 C19 -178.6(8) . .
C32 C27 C28 C29 -6(2) . .
C26 C27 C28 C29 -172.6(14) . .
C13 C14 C15 C16 -4(2) . .
C11 C16 C15 C14 1.3(19) . .
C27 C32 C31 C30 -3(3) . .
C32 C31 C30 C29 1(3) . .
C27 C28 C29 C30 4(2) . .
C31 C30 C29 C28 -1(2) . .
C11 C12 C13 C14 -1(2) . .
C15 C14 C13 C12 4(2) . .
C33 I1 I2 C34 25(100) . .
C33 I1 I2 C34 -155(100) . 4_556
C33 I1 I2 C36 0.0 . .
C33 I1 I2 C35 26(100) . .
C33 I1 I2 C35 -154(100) . 4_556
I2 I1 C33 C34 -155(100) . .
I2 I1 C33 C34 25(100) . 4_556
C34 I2 C34 C35 -0.3(18) 4_556 .
I1 I2 C34 C35 179.7(18) . .
C36 I2 C34 C35 -0.3(18) . .
C35 I2 C34 C35 0(3) 4_556 .
C34 I2 C34 C33 180.00(2) 4_556 .
I1 I2 C34 C33 0.00(2) . .
C36 I2 C34 C33 180.00(2) . .
C35 I2 C34 C33 -179.7(18) . .
C35 I2 C34 C33 179.8(9) 4_556 .
C34 C33 C34 I2 0.00(2) 4_556 .
I1 C33 C34 I2 180.00(3) . .
C34 C33 C34 C35 -0.4(19) 4_556 .
I1 C33 C34 C35 179.6(19) . .
I2 C34 C35 C35 61(3) . 3_556
C33 C34 C35 C35 62(3) . 3_556
I2 C34 C35 C36 1(3) . .
C33 C34 C35 C36 1(3) . .
C33 C34 C35 I2 0.0(2) . .
C34 I2 C35 C35 -128(3) . 3_556
C34 I2 C35 C35 51.4(16) 4_556 3_556
I1 I2 C35 C35 -128.9(8) . 3_556
C36 I2 C35 C35 51.1(8) . 3_556
C35 I2 C35 C35 51.1(8) 4_556 3_556
C34 I2 C35 C36 -179(3) . .
C34 I2 C35 C36 0.3(14) 4_556 .
I1 I2 C35 C36 180.000(2) . .
C35 I2 C35 C36 0.0 4_556 .
C34 I2 C35 C34 179.7(15) 4_556 .
I1 I2 C35 C34 -1(3) . .
C36 I2 C35 C34 179(3) . .
C35 I2 C35 C34 179(3) 4_556 .
C35 C35 C36 C35 -119.9(17) 3_556 4_556
C34 C35 C36 C35 -0.2(13) . 4_556
I2 C35 C36 C35 0.000(1) . 4_556
C34 C35 C36 C35 120(2) . 3_556
I2 C35 C36 C35 119.9(17) . 3_556
C35 C35 C36 C35 142.6(19) 3_556 2
C34 C35 C36 C35 -97.7(14) . 2
I2 C35 C36 C35 -97.5(5) . 2
C35 C35 C36 I2 -119.9(17) 3_556 .
C34 C35 C36 I2 -0.2(13) . .
C35 C35 C36 I2 60.1(17) 3_556 2
C34 C35 C36 I2 179.8(13) . 2
I2 C35 C36 I2 180.0 . 2
C34 I2 C36 C35 -179.7(16) . 4_556
C34 I2 C36 C35 0.3(16) 4_556 4_556
I1 I2 C36 C35 25.6(9) . 4_556
C35 I2 C36 C35 180.0 . 4_556
C34 I2 C36 C35 -51(2) . 3_556
C34 I2 C36 C35 129(2) 4_556 3_556
I1 I2 C36 C35 154.4(9) . 3_556
C35 I2 C36 C35 -51.1(18) . 3_556
C35 I2 C36 C35 128.9(18) 4_556 3_556
C34 I2 C36 C35 0.3(16) . .
C34 I2 C36 C35 -179.7(16) 4_556 .
I1 I2 C36 C35 -154.4(9) . .
C35 I2 C36 C35 180.000(1) 4_556 .
C34 I2 C36 C35 129(2) . 2
C34 I2 C36 C35 -51(2) 4_556 2
I1 I2 C36 C35 -25.6(9) . 2
C35 I2 C36 C35 128.9(18) . 2
C35 I2 C36 C35 -51.1(18) 4_556 2
C34 I2 C36 I2 0(96) . 2
C34 I2 C36 I2 0(100) 4_556 2
I1 I2 C36 I2 0.0 . 2
C35 I2 C36 I2 0(96) . 2
C35 I2 C36 I2 0(100) 4_556 2

loop_
_platon_squeeze_void_nr
_platon_squeeze_void_average_x
_platon_squeeze_void_average_y
_platon_squeeze_void_average_z
_platon_squeeze_void_volume
_platon_squeeze_void_count_electrons
_platon_squeeze_void_content
1 -0.002 -0.002 0.003 4753 1797 ' '
